data_7709047
loop_
_publ_author_name
'Zhang, Chengcheng'
'Qin, Yuanyuan'
'Duan, Lijuan'
'Wang, Lu'
'Wu, Yuewei'
'Guo, Yan'
'Song, Weiming'
'Liu, Xiangyu'

_publ_section_title
;
 pH-dependent formation of three porous In(III)-MOFs: framework diversity
 and selective gas adsorption
;
_journal_name_full 'Dalton Transactions'
_journal_paper_doi 10.1039/D1DT02935E
_journal_year 2022
_chemical_formula_moiety 'C52 H30 In3 N4 O18'
_chemical_formula_sum 'C52 H30 In3 N4 O18'
_chemical_formula_weight 1343.26
_space_group_crystal_system monoclinic
_space_group_IT_number 14
_space_group_name_Hall '-P 2yn'
_space_group_name_H-M_alt 'P 1 21/n 1'
_atom_sites_solution_hydrogens geom
_audit_creation_date 2019-06-09
_audit_creation_method
;
Olex2 1.2
(compiled 2018.05.29 svn.r3508 for OlexSys, GUI svn.r5506)
;
_audit_update_record
;
2021-08-04 deposited with the CCDC.	2021-12-07 downloaded from the CCDC.
;
_cell_angle_alpha 90
_cell_angle_beta 108.9446(16)
_cell_angle_gamma 90
_cell_formula_units_Z 4
_cell_length_a 15.2038(2)
_cell_length_b 22.6496(3)
_cell_length_c 22.0902(3)
_cell_measurement_reflns_used 6731
_cell_measurement_temperature 156(10)
_cell_measurement_theta_max 73.3780
_cell_measurement_theta_min 4.2230
_cell_volume 7194.93(18)
_computing_cell_refinement 'CrysAlisPro 1.171.39.46 (Rigaku OD, 2018)'
_computing_data_collection 'CrysAlisPro 1.171.39.46 (Rigaku OD, 2018)'
_computing_data_reduction 'CrysAlisPro 1.171.39.46 (Rigaku OD, 2018)'
_computing_molecular_graphics 'Olex2 (Dolomanov et al., 2009)'
_computing_publication_material 'Olex2 (Dolomanov et al., 2009)'
_computing_structure_refinement 'ShelXL (Sheldrick, 2015)'
_diffrn_ambient_environment N~2~
_diffrn_ambient_temperature 156(10)
_diffrn_detector 'CCD plate'
_diffrn_detector_area_resol_mean 10.6525
_diffrn_detector_type Atlas
_diffrn_measured_fraction_theta_full 0.993
_diffrn_measured_fraction_theta_max 0.993
_diffrn_measurement_details
;
List of Runs (angles in degrees, time in seconds):

  # Type    Start    End  Width  t~exp~   \w     \q     \k     \f   Frames
#--------------------------------------------------------------------------
  1  \w    -92.00  -4.00   1.00    1.50    --  -40.08 125.00 -90.00   88
  2  \w    -65.00  32.00   1.00    1.50    --  -40.08  38.00 -90.00   97
  3  \w     32.00 117.00   1.00    2.96    --  105.48-125.00  30.00   85
  4  \w     57.00 111.00   1.00    2.96    --  105.48-125.00-120.00   54
  5  \w     29.00 125.00   1.00    2.96    --  105.48 -30.00  30.00   96
  6  \w     45.00  95.00   1.00    2.96    --  105.48 -77.00  30.00   50
;
_diffrn_measurement_device 'four-circle diffractometer'
_diffrn_measurement_device_type 'SuperNova, Dual, Cu at home/near, Atlas'
_diffrn_measurement_method '\w scans'
_diffrn_orient_matrix_type 'CrysAlisPro convention (1999,Acta A55,543-557)'
_diffrn_orient_matrix_UB_11 -0.0106860000
_diffrn_orient_matrix_UB_12 0.0013962000
_diffrn_orient_matrix_UB_13 0.0669830000
_diffrn_orient_matrix_UB_21 -0.0040177000
_diffrn_orient_matrix_UB_22 0.0679836000
_diffrn_orient_matrix_UB_23 -0.0025475000
_diffrn_orient_matrix_UB_31 -0.1065095000
_diffrn_orient_matrix_UB_32 -0.0028524000
_diffrn_orient_matrix_UB_33 -0.0308124000
_diffrn_radiation_monochromator mirror
_diffrn_radiation_probe x-ray
_diffrn_radiation_type CuK\a
_diffrn_radiation_wavelength 1.54184
_diffrn_reflns_av_R_equivalents 0.0321
_diffrn_reflns_av_unetI/netI 0.0425
_diffrn_reflns_Laue_measured_fraction_full 0.993
_diffrn_reflns_Laue_measured_fraction_max 0.993
_diffrn_reflns_limit_h_max 8
_diffrn_reflns_limit_h_min -18
_diffrn_reflns_limit_k_max 26
_diffrn_reflns_limit_k_min -19
_diffrn_reflns_limit_l_max 26
_diffrn_reflns_limit_l_min -24
_diffrn_reflns_number 24333
_diffrn_reflns_point_group_measured_fraction_full 0.993
_diffrn_reflns_point_group_measured_fraction_max 0.993
_diffrn_reflns_theta_full 66.597
_diffrn_reflns_theta_max 66.597
_diffrn_reflns_theta_min 3.641
_diffrn_source 'micro-focus sealed X-ray tube'
_diffrn_source_type 'SuperNova (Cu) X-ray Source'
_exptl_absorpt_coefficient_mu 8.109
_exptl_absorpt_correction_T_max 1.00000
_exptl_absorpt_correction_T_min 0.60685
_exptl_absorpt_correction_type multi-scan
_exptl_absorpt_process_details
;
CrysAlisPro 1.171.39.46 (Rigaku Oxford Diffraction, 2018)
Empirical absorption correction using spherical harmonics,
 implemented in SCALE3 ABSPACK scaling algorithm.
;
_exptl_crystal_density_diffrn 1.240
_exptl_crystal_description block
_exptl_crystal_F_000 2644
_exptl_crystal_size_max 0.19
_exptl_crystal_size_mid 0.18
_exptl_crystal_size_min 0.17
_refine_diff_density_max 3.256
_refine_diff_density_min -1.392
_refine_diff_density_rms 0.166
_refine_ls_extinction_method none
_refine_ls_goodness_of_fit_ref 1.053
_refine_ls_hydrogen_treatment constr
_refine_ls_matrix_type full
_refine_ls_number_parameters 997
_refine_ls_number_reflns 12626
_refine_ls_number_restraints 3569
_refine_ls_restrained_S_all 0.959
_refine_ls_R_factor_all 0.0825
_refine_ls_R_factor_gt 0.0699
_refine_ls_shift/su_max 0.001
_refine_ls_shift/su_mean 0.000
_refine_ls_structure_factor_coef Fsqd
_refine_ls_weighting_details 'w=1/[\s^2^(Fo^2^)+(0.0963P)^2^+58.7921P] where P=(Fo^2^+2Fc^2^)/3'
_refine_ls_weighting_scheme calc
_refine_ls_wR_factor_gt 0.1928
_refine_ls_wR_factor_ref 0.2051
_reflns_Friedel_coverage 0.000
_reflns_number_gt 9769
_reflns_number_total 12626
_reflns_threshold_expression 'I > 2\s(I)'
_cod_data_source_file d1dt02935e2.cif
_cod_data_source_block dl-4
_cod_original_cell_volume 7194.95(19)
_cod_database_code 7709047
_shelx_shelxl_version_number 2014/7
_chemical_oxdiff_usercomment C4A-C4-MGCL2
_shelx_space_group_comment
;
The symmetry employed for this shelxl refinement is uniquely defined
by the following loop, which should always be used as a source of
symmetry information in preference to the above space-group names.
They are only intended as comments.
;
_shelx_estimated_absorpt_t_max 0.339
_shelx_estimated_absorpt_t_min 0.308
_reflns_odcompleteness_completeness 88.52
_reflns_odcompleteness_iscentric 1
_reflns_odcompleteness_theta 66.97
_olex2_refinement_description
;
1. Fixed Uiso
 At 1.2 times of:
  All C(H) groups, All C(H,H) groups, All O(H) groups
2. Rigid bond restraints
 O7, C18, O3A, O8, C24A, C6AA, C17, C20, C22A, C25A, C21, C21A, C19, C26A,
 C27A, C28A, N4A, C29A, C30A, C22, N4, C25, C23, C26, C24, C16
 with sigma for 1-2 distances of 0.01 and sigma for 1-3 distances of 0.01
 C6A, C5A, C7A, C8A, C9A, C10A, O7A, O11, O6A, C11A, C31, C30, C28, C34, C33,
 C29, C16A, C12A, C13A, C14A, N3A, C15A, C32, O12
 with sigma for 1-2 distances of 0.01 and sigma for 1-3 distances of 0.01
 C6A, C5A, C7A, C8A, C9A, C10A, O7A, O11, O6A, C11A, C31, C30, C28, C34, C33,
 C29, C16A, C12A, C13A, C14A, N3A, C15A, C32, O12, C37, C36, N3, C38, C39, C35
 with sigma for 1-2 distances of 0.01 and sigma for 1-3 distances of 0.01
3. Uiso/Uaniso restraints and constraints
C15 \\sim C18 \\sim C16 \\sim C24A \\sim C17 \\sim C20 \\sim C22A \\sim C25A
\\sim C21: within 2A with sigma of 0.04 and sigma for terminal atoms of 0.08
C26A \\sim C27A \\sim C28A \\sim N4A \\sim C29A \\sim C30A: within 2A with
sigma of 0.04 and sigma for terminal atoms of 0.08
O7 \\sim C18 \\sim O3A \\sim O8 \\sim C24A \\sim C6AA \\sim C17 \\sim C20 \\sim
C22A \\sim C25A \\sim C21 \\sim C21A \\sim C19 \\sim C26A \\sim C27A \\sim C28A
\\sim N4A \\sim C29A \\sim C30A \\sim C22 \\sim N4 \\sim C25 \\sim C23 \\sim
C26 \\sim C24 \\sim C16: within 2A with sigma of 0.04 and sigma for terminal
atoms of 0.08
C6A \\sim C5A \\sim C7A \\sim C8A \\sim C9A \\sim C10A \\sim O7A \\sim O11
\\sim O6A \\sim C11A \\sim C31 \\sim C30 \\sim C28 \\sim C34 \\sim C33 \\sim
C29 \\sim C16A \\sim C12A \\sim C13A \\sim C14A \\sim N3A \\sim C15A \\sim C32
\\sim O12: within 2A with sigma of 0.04 and sigma for terminal atoms of 0.08
C6A \\sim C5A \\sim C7A \\sim C8A \\sim C9A \\sim C10A \\sim O7A \\sim O11
\\sim O6A \\sim C11A \\sim C31 \\sim C30 \\sim C28 \\sim C34 \\sim C33 \\sim
C29 \\sim C16A \\sim C12A \\sim C13A \\sim C14A \\sim N3A \\sim C15A \\sim C32
\\sim O12 \\sim C37 \\sim C36 \\sim N3 \\sim C38 \\sim C39 \\sim C35: within 2A
with sigma of 0.04 and sigma for terminal atoms of 0.08
C6 \\sim C47 \\sim C9 \\sim C7 \\sim C8 \\sim C44 \\sim C5 \\sim C15 \\sim C45
\\sim C2 \\sim C41 \\sim C3 \\sim C48 \\sim C46 \\sim C1 \\sim C42 \\sim C4
\\sim C40 \\sim C2A \\sim C43 \\sim C3A \\sim C18A \\sim C19A \\sim C4A \\sim
C17A \\sim C1A \\sim C12 \\sim C20A \\sim C10 \\sim C11 \\sim C49 \\sim C13
\\sim C51 \\sim C52 \\sim C50 \\sim C27 \\sim C6A \\sim C5A \\sim C7A \\sim C8A
\\sim C9A \\sim C10A \\sim C14 \\sim C18 \\sim C16 \\sim C11A \\sim C24A \\sim
C6AA \\sim C17 \\sim C20 \\sim C22A \\sim C25A \\sim C21 \\sim C21A \\sim C19
\\sim C26A \\sim C27A \\sim C28A \\sim C29A \\sim C30A \\sim C31 \\sim C30
\\sim C28 \\sim C34 \\sim C33 \\sim C29 \\sim C16A \\sim C12A \\sim C13A \\sim
C14A \\sim C15A \\sim C22 \\sim C23 \\sim C24 \\sim C25 \\sim C26 \\sim C32
\\sim C37 \\sim C36 \\sim C35 \\sim C39 \\sim C38 \\sim N1 \\sim N2 \\sim N4A
\\sim N3A \\sim N4 \\sim N3: within 3.8A with sigma of 0.03 and sigma for
terminal atoms of 0.06
Uanis(O7) \\sim Ueq, Uanis(C15) \\sim Ueq, Uanis(C18) \\sim Ueq, Uanis(C16)
\\sim Ueq, Uanis(O3A) \\sim Ueq, Uanis(O8) \\sim Ueq, Uanis(C24A) \\sim Ueq,
Uanis(C6AA) \\sim Ueq, Uanis(C17) \\sim Ueq, Uanis(C20) \\sim Ueq, Uanis(C22A)
\\sim Ueq, Uanis(C25A) \\sim Ueq, Uanis(C21) \\sim Ueq, Uanis(C21A) \\sim Ueq,
Uanis(C19) \\sim Ueq, Uanis(C26A) \\sim Ueq, Uanis(C27A) \\sim Ueq, Uanis(C28A)
\\sim Ueq, Uanis(N4A) \\sim Ueq, Uanis(C29A) \\sim Ueq, Uanis(C30A) \\sim Ueq,
Uanis(C22) \\sim Ueq, Uanis(N4) \\sim Ueq, Uanis(C25) \\sim Ueq, Uanis(C23)
\\sim Ueq, Uanis(C26) \\sim Ueq, Uanis(C24) \\sim Ueq: with sigma of 0.01 and
sigma for terminal atoms of 0.02
Uanis(O5A) \\sim Ueq, Uanis(O14) \\sim Ueq, Uanis(O13) \\sim Ueq, Uanis(O4A)
\\sim Ueq, Uanis(O6A) \\sim Ueq, Uanis(O11) \\sim Ueq, Uanis(O12) \\sim Ueq,
Uanis(O7A) \\sim Ueq, Uanis(O2) \\sim Ueq, Uanis(O1A) \\sim Ueq, Uanis(O1)
\\sim Ueq, Uanis(O2A) \\sim Ueq: with sigma of 0.01 and sigma for terminal
atoms of 0.02
Uanis(C2A) \\sim Ueq: with sigma of 0.01 and sigma for terminal atoms of 0.02
Uanis(C6A) \\sim Ueq, Uanis(C5A) \\sim Ueq, Uanis(C28) \\sim Ueq, Uanis(C29)
\\sim Ueq, Uanis(C18A) \\sim Ueq, Uanis(C17A) \\sim Ueq: with sigma of 0.01 and
sigma for terminal atoms of 0.02
4. Others
 Fixed Sof: O13(0.5) O1(0.5) C2A(0.5) H2A(0.5) O5A(0.5) C3A(0.5) H3A(0.5)
 C18A(0.5) H18A(0.5) C19A(0.5) H19A(0.5) C4A(0.5) H4A(0.5) C17A(0.5) H17A(0.5)
 C1A(0.5) H1A(0.5) O2(0.5) C12(0.5) H12(0.5) O2A(0.5) C20A(0.5) H20A(0.5)
 C10(0.5) H10(0.5) C11(0.5) H11(0.5) C49(0.5) H49(0.5) C13(0.5) H13(0.5)
 O14(0.5) O4A(0.5) C51(0.5) H51(0.5) C52(0.5) H52(0.5) C50(0.5) H50(0.5)
 O1A(0.5) C6A(0.5) H6A(0.5) C5A(0.5) C7A(0.5) H7A(0.5) C8A(0.5) C9A(0.5)
 H9A(0.5) C10A(0.5) C18(0.5) H16A(0.5) H16(0.5) O3A(0.5) O8(0.5) O7A(0.5)
 O11(0.5) O6A(0.5) C11A(0.5) C24A(0.5) C6AA(0.5) C17(0.5) H17B(0.5) C20(0.5)
 H20(0.5) C22A(0.5) C25A(0.5) H25A(0.5) C21(0.5) C21A(0.5) H21A(0.5) C19(0.5)
 C26A(0.5) C27A(0.5) H27A(0.5) C28A(0.5) H28A(0.5) N4A(0.5) C29A(0.5) H29A(0.5)
 C30A(0.5) H30A(0.5) C31(0.5) C30(0.5) H30(0.5) C28(0.5) C34(0.5) H34(0.5)
 C33(0.5) C29(0.5) H29(0.5) C16A(0.5) H16B(0.5) C12A(0.5) C13A(0.5) H13A(0.5)
 C14A(0.5) H14A(0.5) N3A(0.5) C15A(0.5) H15A(0.5) C22(0.5) C23(0.5) H23(0.5)
 C24(0.5) H24(0.5) N4(0.5) C25(0.5) H25(0.5) C26(0.5) H26(0.5) C32(0.5)
 O12(0.5) N3(0.5) C37(0.5) H37(0.5) C36(0.5) H36(0.5) C35(0.5) C39(0.5)
 H39(0.5) C38(0.5) H38(0.5)
5.a Aromatic/amide H refined with riding coordinates:
 O18(H18), O17(H17), C7(H7), C45(H45), C3(H3), C42(H42), C4(H4), C2A(H2A),
 C43(H43), C3A(H3A), C18A(H18A), C19A(H19A), C4A(H4A), C17A(H17A), C1A(H1A),
 C12(H12), C20A(H20A), C10(H10), C11(H11), C49(H49), C13(H13), C51(H51),
 C52(H52), C50(H50), C6A(H6A), C7A(H7A), C9A(H9A), C16(H16A), C16(H16),
 C17(H17B), C20(H20), C25A(H25A), C21A(H21A), C27A(H27A), C28A(H28A),
 C29A(H29A), C30A(H30A), C30(H30), C34(H34), C29(H29), C16A(H16B), C13A(H13A),
 C14A(H14A), C15A(H15A), C23(H23), C24(H24), C25(H25), C26(H26), C37(H37),
 C36(H36), C39(H39), C38(H38)
5.b Fitted hexagon refined as free rotating group:
 C26A(C27A,C28A,N4A,C29A,C30A), C16A(C12A,C13A,C14A,N3A,C15A), C22(C23,C24,N4,
 C25,C26), N3(C37,C36,C35,C39,C38)
;
_olex2_submission_special_instructions 'No special instructions were received'
_oxdiff_exptl_absorpt_empirical_details
;
Empirical correction (ABSPACK) includes:
- Absorption correction using spherical harmonics
- Frame scaling
;
_oxdiff_exptl_absorpt_empirical_full_max 1.407
_oxdiff_exptl_absorpt_empirical_full_min 0.712

loop_
_space_group_symop_operation_xyz
'x, y, z'
'-x+1/2, y+1/2, -z+1/2'
'-x, -y, -z'
'x-1/2, -y-1/2, z-1/2'

loop_
_atom_site_label
_atom_site_type_symbol
_atom_site_fract_x
_atom_site_fract_y
_atom_site_fract_z
_atom_site_U_iso_or_equiv
_atom_site_adp_type
_atom_site_occupancy
_atom_site_site_symmetry_order
_atom_site_calc_flag
_atom_site_refinement_flags_posn
_atom_site_refinement_flags_adp
_atom_site_refinement_flags_occupancy
_atom_site_disorder_assembly
_atom_site_disorder_group
In1 In 0.28189(3) 0.20322(2) 0.77086(2) 0.01829(15) Uani 1 1 d . . . . .
In3 In 0.71137(3) 0.29253(2) 0.72811(2) 0.01916(15) Uani 1 1 d . . . . .
In2 In 0.49847(3) 0.24476(2) 0.75011(2) 0.02483(16) Uani 1 1 d . . . . .
O5 O 0.3141(4) 0.2973(2) 0.7890(3) 0.0252(11) Uani 1 1 d . . . . .
O4 O -0.1119(3) 0.3038(2) 0.3639(2) 0.0259(10) Uani 1 1 d . . . . .
O3 O 0.0118(4) 0.2587(3) 0.3509(2) 0.0367(13) Uani 1 1 d . . . . .
O15 O 0.9831(4) 0.2514(3) 1.1493(2) 0.0374(14) Uani 1 1 d . . . . .
O18 O 0.6135(4) 0.2993(3) 0.7759(3) 0.0367(13) Uani 1 1 d . . . . .
H18 H 0.6217 0.3267 0.8086 0.044 Uiso 1 1 calc R . . . .
O16 O 1.1035(4) 0.2025(3) 1.1352(2) 0.0330(12) Uani 1 1 d . . . . .
O7 O 0.2430(5) 0.6109(2) 0.7250(3) 0.0441(14) Uani 1 1 d . U . . .
O17 O 0.3815(4) 0.1907(3) 0.7261(3) 0.0373(13) Uani 1 1 d . . . . .
H17 H 0.3738 0.1611 0.6956 0.045 Uiso 1 1 calc R . . . .
N1 N -0.1933(4) 0.2822(3) 0.6708(3) 0.0243(12) Uani 1 1 d . U . . .
N2 N 1.1863(4) 0.2174(3) 0.8283(3) 0.0250(12) Uani 1 1 d . U . . .
O6 O 0.4122(5) 0.3223(3) 0.7371(3) 0.0474(16) Uani 1 1 d . . . . .
C6 C -0.0340(5) 0.2768(4) 0.3845(3) 0.0295(16) Uani 1 1 d . U . . .
C47 C 1.0273(5) 0.2310(4) 1.1145(3) 0.0320(17) Uani 1 1 d . U . . .
C9 C -0.0751(5) 0.2705(4) 0.5982(3) 0.0293(15) Uani 1 1 d . U . . .
C7 C -0.0488(5) 0.2756(4) 0.4942(3) 0.0308(16) Uani 1 1 d . U . . .
H7 H -0.1089 0.2903 0.4769 0.037 Uiso 1 1 calc R . . . .
C8 C -0.0133(5) 0.2629(4) 0.5592(4) 0.0348(17) Uani 1 1 d . U . . .
C44 C 0.9875(6) 0.2403(5) 1.0444(4) 0.043(2) Uani 1 1 d . U . . .
C5 C 0.0056(5) 0.2665(4) 0.4545(3) 0.0357(18) Uani 1 1 d . U . . .
C15 C 0.3221(8) 0.3966(5) 0.7616(6) 0.056(2) Uani 1 1 d . U . . .
C45 C 1.0428(6) 0.2304(5) 1.0060(4) 0.0426(19) Uani 1 1 d . U . . .
H45 H 1.1031 0.2162 1.0240 0.051 Uiso 1 1 calc R . . . .
C2 C 0.0788(6) 0.2454(5) 0.5853(4) 0.044(2) Uani 1 1 d . U . . .
C41 C 0.9156(6) 0.2558(5) 0.9138(4) 0.053(2) Uani 1 1 d . U . . .
O13 O 0.7995(13) 0.2602(9) 0.8153(8) 0.068(4) Uani 0.5 1 d . U P A 2
C3 C 0.1326(6) 0.2368(5) 0.5450(4) 0.054(2) Uani 1 1 d . U . . .
H3 H 0.1935 0.2234 0.5623 0.065 Uiso 1 1 calc R . . . .
O1 O 0.2005(9) 0.2401(6) 0.6825(6) 0.038(3) Uani 0.5 1 d . U P B 2
C48 C 1.0692(5) 0.2322(5) 0.9008(4) 0.0398(18) Uani 1 1 d . U . . .
C46 C 1.0072(6) 0.2417(5) 0.9404(4) 0.046(2) Uani 1 1 d . U . . .
C1 C 0.1226(7) 0.2330(7) 0.6565(5) 0.064(3) Uani 1 1 d . U . . .
C42 C 0.8613(7) 0.2647(6) 0.9529(5) 0.064(3) Uani 1 1 d . U . . .
H42 H 0.7993 0.2756 0.9348 0.077 Uiso 1 1 calc R . . . .
C4 C 0.0969(6) 0.2477(5) 0.4812(4) 0.052(2) Uani 1 1 d . U . . .
H4 H 0.1339 0.2426 0.4553 0.063 Uiso 1 1 calc R . . . .
C40 C 0.8687(8) 0.2638(7) 0.8425(5) 0.068(3) Uani 1 1 d . U . . .
C2A C 1.1283(9) 0.2630(6) 0.8185(6) 0.020(2) Uani 0.5 1 d . U P C 2
H2A H 1.1291 0.2900 0.7870 0.024 Uiso 0.5 1 calc R . P C 2
C43 C 0.8984(6) 0.2577(6) 1.0180(4) 0.059(3) Uani 1 1 d . U . . .
H43 H 0.8620 0.2649 1.0439 0.071 Uiso 1 1 calc R . . . .
O5A O 0.8628(8) 0.2077(6) 0.8102(5) 0.046(3) Uani 0.5 1 d . U P A 1
C3A C 1.1321(10) 0.1856(8) 0.9122(6) 0.029(3) Uani 0.5 1 d . U P C 2
H3A H 1.1340 0.1581 0.9439 0.035 Uiso 0.5 1 calc R . P C 2
C18A C -0.2141(8) 0.2433(6) 0.6216(6) 0.017(2) Uani 0.5 1 d . U P D 1
H18A H -0.2678 0.2206 0.6127 0.021 Uiso 0.5 1 calc R . P D 1
C19A C -0.1163(10) 0.3134(7) 0.6825(7) 0.026(3) Uani 0.5 1 d . U P D 1
H19A H -0.1030 0.3406 0.7159 0.031 Uiso 0.5 1 calc R . P D 1
C4A C 1.1915(9) 0.1797(7) 0.8770(6) 0.022(2) Uani 0.5 1 d . U P C 2
H4A H 1.2356 0.1497 0.8867 0.027 Uiso 0.5 1 calc R . P C 2
C17A C -0.1571(10) 0.2367(7) 0.5844(7) 0.026(3) Uani 0.5 1 d . U P D 1
H17A H -0.1728 0.2101 0.5505 0.031 Uiso 0.5 1 calc R . P D 1
C1A C 1.0682(10) 0.2732(8) 0.8512(7) 0.031(3) Uani 0.5 1 d . U P C 2
H1A H 1.0280 0.3054 0.8418 0.037 Uiso 0.5 1 calc R . P C 2
O2 O 0.0699(10) 0.1945(7) 0.6797(6) 0.055(4) Uani 0.5 1 d . U P B 2
C12 C -0.1331(12) 0.2358(8) 0.6804(8) 0.039(3) Uani 0.5 1 d . U P D 2
H12 H -0.1317 0.2080 0.7116 0.047 Uiso 0.5 1 calc R . P D 2
O2A O 0.1346(11) 0.2953(8) 0.6892(7) 0.075(5) Uani 0.5 1 d . U P B 1
C20A C -0.0558(10) 0.3091(8) 0.6502(7) 0.033(3) Uani 0.5 1 d . U P D 1
H20A H -0.0016 0.3314 0.6622 0.039 Uiso 0.5 1 calc R . P D 1
C10 C -0.1390(11) 0.3177(8) 0.5887(8) 0.039(3) Uani 0.5 1 d . U P D 2
H10 H -0.1410 0.3464 0.5582 0.047 Uiso 0.5 1 calc R . P D 2
C11 C -0.1978(11) 0.3215(8) 0.6239(7) 0.032(3) Uani 0.5 1 d . U P D 2
H11 H -0.2416 0.3517 0.6156 0.039 Uiso 0.5 1 calc R . P D 2
C49 C 1.1522(12) 0.2633(9) 0.9146(9) 0.047(3) Uani 0.5 1 d . U P C 1
H49 H 1.1694 0.2897 0.9487 0.056 Uiso 0.5 1 calc R . P C 1
C13 C -0.0759(12) 0.2294(9) 0.6458(8) 0.041(3) Uani 0.5 1 d . U P D 2
H13 H -0.0359 0.1972 0.6535 0.049 Uiso 0.5 1 calc R . P D 2
O14 O 0.9198(15) 0.3103(12) 0.8218(10) 0.113(7) Uani 0.5 1 d . U P A 2
O4A O 0.8209(8) 0.2964(6) 0.8165(5) 0.034(3) Uani 0.5 1 d . U P A 1
C51 C 1.1088(12) 0.1860(10) 0.8171(8) 0.047(3) Uani 0.5 1 d . U P C 1
H51 H 1.0959 0.1575 0.7850 0.056 Uiso 0.5 1 calc R . P C 1
C52 C 1.0473(13) 0.1927(10) 0.8494(9) 0.052(3) Uani 0.5 1 d . U P C 1
H52 H 0.9919 0.1716 0.8377 0.063 Uiso 0.5 1 calc R . P C 1
C50 C 1.2081(12) 0.2549(8) 0.8782(8) 0.040(3) Uani 0.5 1 d . U P C 1
H50 H 1.2635 0.2759 0.8882 0.048 Uiso 0.5 1 calc R . P C 1
O1A O 0.1769(11) 0.2059(8) 0.6800(7) 0.055(4) Uani 0.5 1 d . U P B 1
O10 O 0.6866(4) 0.1971(2) 0.7135(3) 0.0331(12) Uani 1 1 d . . . . .
O9 O 0.5879(4) 0.1683(2) 0.7621(3) 0.0447(16) Uani 1 1 d . . . . .
C27 C 0.6531(7) 0.1596(4) 0.7403(5) 0.045(2) Uani 1 1 d . U . . .
C6A C 0.7523(18) 0.0835(13) 0.7125(13) 0.042(3) Uani 0.5 1 d . U P E 2
H6A H 0.7637 0.1115 0.6851 0.050 Uiso 0.5 1 calc R . P E 2
C5A C 0.6979(19) 0.0975(14) 0.7498(12) 0.045(3) Uani 0.5 1 d . U P E 2
C7A C 0.7875(17) 0.0304(11) 0.7162(13) 0.046(3) Uani 0.5 1 d . U P E 2
H7A H 0.8226 0.0219 0.6898 0.055 Uiso 0.5 1 calc R . P E 2
C8A C 0.7770(13) -0.0139(8) 0.7556(10) 0.039(3) Uani 0.5 1 d . U P E 2
C9A C 0.7244(15) 0.0012(9) 0.7944(10) 0.052(3) Uani 0.5 1 d . U P E 2
H9A H 0.7078 -0.0275 0.8188 0.063 Uiso 0.5 1 calc R . P E 2
C10A C 0.6969(18) 0.0588(10) 0.7968(11) 0.056(3) Uani 0.5 1 d . U P E 2
C14 C 0.3507(7) 0.3348(4) 0.7621(5) 0.0411(19) Uani 1 1 d . U . . .
C18 C 0.2317(16) 0.5094(9) 0.7451(12) 0.058(3) Uani 0.5 1 d . U P F 2
C16 C 0.2633(8) 0.4148(4) 0.7934(6) 0.056(2) Uani 1 1 d . U . . .
H16A H 0.2549 0.3904 0.8250 0.068 Uiso 0.5 1 calc R . P G 2
H16 H 0.2316 0.3873 0.8098 0.068 Uiso 0.5 1 calc R . P H 1
O3A O 0.2792(12) 0.6032(6) 0.8311(7) 0.062(4) Uani 0.5 1 d . U P F 1
O8 O 0.1430(16) 0.5819(10) 0.7736(13) 0.115(7) Uani 0.5 1 d . U P F 2
O7A O 0.8607(11) -0.0873(6) 0.7193(8) 0.064(4) Uani 0.5 1 d . U P E 2
O11 O 0.7575(13) -0.1149(13) 0.7742(13) 0.035(4) Uani 0.5 1 d . U P E 1
O6A O 0.7841(12) -0.1161(11) 0.7802(11) 0.024(3) Uani 0.5 1 d . U P E 2
C11A C 0.8090(14) -0.0749(8) 0.7528(10) 0.044(3) Uani 0.5 1 d . U P E 2
C24A C 0.3665(16) 0.4990(10) 0.7497(11) 0.058(3) Uani 0.5 1 d . U P F 1
C6AA C 0.2725(16) 0.5818(9) 0.7796(10) 0.054(3) Uani 0.5 1 d . U P F 1
C17 C 0.2151(17) 0.4685(10) 0.7805(12) 0.054(3) Uani 0.5 1 d . U P F 2
H17B H 0.1685 0.4750 0.7984 0.064 Uiso 0.5 1 calc R . P F 2
C20 C 0.2855(17) 0.4927(11) 0.7069(12) 0.066(3) Uani 0.5 1 d . U P F 2
H20 H 0.2980 0.5204 0.6797 0.079 Uiso 0.5 1 calc R . P F 2
C22A C 0.2980(16) 0.5169(9) 0.7759(11) 0.055(3) Uani 0.5 1 d . U P F 1
C25A C 0.3834(16) 0.4387(9) 0.7467(11) 0.057(3) Uani 0.5 1 d . U P F 1
H25A H 0.4338 0.4256 0.7351 0.069 Uiso 0.5 1 calc R . P F 1
C21 C 0.3204(18) 0.4364(11) 0.7087(13) 0.068(3) Uani 0.5 1 d . U P F 2
C21A C 0.2512(16) 0.4763(10) 0.8011(11) 0.050(3) Uani 0.5 1 d . U P F 1
H21A H 0.2119 0.4892 0.8230 0.060 Uiso 0.5 1 calc R . P F 1
C19 C 0.2034(16) 0.5706(10) 0.7451(12) 0.060(3) Uani 0.5 1 d . U P F 2
C26A C 0.4313(10) 0.5389(6) 0.7288(7) 0.062(3) Uani 0.5 1 d . U P F 1
C27A C 0.4515(11) 0.5270(6) 0.6730(7) 0.070(3) Uani 0.5 1 d G U P F 1
H27A H 0.4266 0.4937 0.6489 0.085 Uiso 0.5 1 calc R . P F 1
C28A C 0.5089(11) 0.5648(7) 0.6533(6) 0.075(4) Uani 0.5 1 d G U P F 1
H28A H 0.5224 0.5568 0.6160 0.090 Uiso 0.5 1 calc R . P F 1
N4A N 0.5462(9) 0.6146(6) 0.6894(7) 0.074(4) Uani 0.5 1 d G U P F 1
C29A C 0.5260(10) 0.6265(5) 0.7452(7) 0.065(4) Uani 0.5 1 d G U P F 1
H29A H 0.5509 0.6597 0.7694 0.077 Uiso 0.5 1 calc R . P F 1
C30A C 0.4686(11) 0.5886(7) 0.7649(6) 0.069(4) Uani 0.5 1 d G U P F 1
H30A H 0.4550 0.5966 0.8022 0.082 Uiso 0.5 1 calc R . P F 1
C31 C 0.728(2) -0.0207(11) 0.7287(13) 0.069(3) Uani 0.5 1 d . U P E 1
C30 C 0.764(2) 0.0204(13) 0.6992(14) 0.058(4) Uani 0.5 1 d . U P E 1
H30 H 0.8075 0.0107 0.6798 0.070 Uiso 0.5 1 calc R . P E 1
C28 C 0.680(2) 0.0959(16) 0.7343(14) 0.054(4) Uani 0.5 1 d . U P E 1
C34 C 0.6469(19) 0.0545(11) 0.7698(13) 0.068(3) Uani 0.5 1 d . U P E 1
H34 H 0.6263 0.0664 0.8033 0.081 Uiso 0.5 1 calc R . P E 1
C33 C 0.647(2) -0.0067(12) 0.7521(13) 0.073(3) Uani 0.5 1 d . U P E 1
C29 C 0.731(2) 0.0795(15) 0.6994(15) 0.051(4) Uani 0.5 1 d . U P E 1
H29 H 0.7467 0.1075 0.6738 0.061 Uiso 0.5 1 calc R . P E 1
C16A C 0.6682(10) 0.0921(9) 0.8920(9) 0.086(4) Uani 0.5 1 d . U P E 2
H16B H 0.7287 0.1058 0.9010 0.104 Uiso 0.5 1 calc R . P E 2
C12A C 0.6206(12) 0.0692(8) 0.8319(7) 0.072(3) Uani 0.5 1 d G U P E 2
C13A C 0.5301(12) 0.0487(9) 0.8185(7) 0.089(4) Uani 0.5 1 d G U P E 2
H13A H 0.4983 0.0334 0.7783 0.106 Uiso 0.5 1 calc R . P E 2
C14A C 0.4872(10) 0.0511(9) 0.8653(9) 0.098(5) Uani 0.5 1 d G U P E 2
H14A H 0.4266 0.0373 0.8563 0.117 Uiso 0.5 1 calc R . P E 2
N3A N 0.5347(13) 0.0739(9) 0.9254(8) 0.099(5) Uani 0.5 1 d G U P E 2
C15A C 0.6252(13) 0.0945(9) 0.9388(7) 0.095(5) Uani 0.5 1 d G U P E 2
H15A H 0.6571 0.1098 0.9790 0.114 Uiso 0.5 1 calc R . P E 2
C22 C 0.3830(13) 0.4233(9) 0.6637(8) 0.082(3) Uani 0.5 1 d . U P F 2
C23 C 0.4748(13) 0.4419(9) 0.6795(7) 0.092(4) Uani 0.5 1 d G U P F 2
H23 H 0.5068 0.4542 0.7210 0.111 Uiso 0.5 1 calc R . P F 2
C24 C 0.5188(10) 0.4422(9) 0.6333(10) 0.100(4) Uani 0.5 1 d G U P F 2
H24 H 0.5802 0.4546 0.6439 0.119 Uiso 0.5 1 calc R . P F 2
N4 N 0.4709(14) 0.4238(9) 0.5713(9) 0.109(5) Uani 0.5 1 d G U P F 2
C25 C 0.3791(14) 0.4052(10) 0.5555(7) 0.104(5) Uani 0.5 1 d G U P F 2
H25 H 0.3471 0.3929 0.5140 0.125 Uiso 0.5 1 calc R . P F 2
C26 C 0.3351(10) 0.4049(9) 0.6017(10) 0.097(4) Uani 0.5 1 d G U P F 2
H26 H 0.2737 0.3925 0.5911 0.117 Uiso 0.5 1 calc R . P F 2
C32 C 0.750(2) -0.0846(11) 0.7236(13) 0.067(4) Uani 0.5 1 d . U P E 1
O12 O 0.730(2) -0.1040(11) 0.6670(10) 0.121(7) Uani 0.5 1 d . U P E 1
N3 N 0.4527(13) -0.1164(9) 0.8059(10) 0.112(5) Uani 0.5 1 d . U P E 1
C37 C 0.4765(14) -0.1302(7) 0.7519(10) 0.098(5) Uani 0.5 1 d G U P E 1
H37 H 0.4516 -0.1636 0.7279 0.118 Uiso 0.5 1 calc R . P E 1
C36 C 0.5373(15) -0.0940(9) 0.7336(8) 0.100(4) Uani 0.5 1 d G U P E 1
H36 H 0.5531 -0.1032 0.6974 0.119 Uiso 0.5 1 calc R . P E 1
C35 C 0.5744(13) -0.0441(8) 0.7693(10) 0.087(4) Uani 0.5 1 d G U P E 1
C39 C 0.5507(14) -0.0303(7) 0.8234(9) 0.096(4) Uani 0.5 1 d G U P E 1
H39 H 0.5755 0.0031 0.8473 0.115 Uiso 0.5 1 calc R . P E 1
C38 C 0.4899(15) -0.0665(9) 0.8417(9) 0.104(5) Uani 0.5 1 d G U P E 1
H38 H 0.4740 -0.0573 0.8778 0.125 Uiso 0.5 1 calc R . P E 1

loop_
_atom_site_aniso_label
_atom_site_aniso_U_11
_atom_site_aniso_U_22
_atom_site_aniso_U_33
_atom_site_aniso_U_23
_atom_site_aniso_U_13
_atom_site_aniso_U_12
In1 0.0240(3) 0.0174(2) 0.0141(2) 0.00056(15) 0.00705(18) -0.00067(16)
In3 0.0234(3) 0.0213(3) 0.0142(2) 0.00079(15) 0.00821(18) 0.00138(16)
In2 0.0269(3) 0.0347(3) 0.0174(3) -0.00381(19) 0.0133(2) -0.0012(2)
O5 0.032(3) 0.016(2) 0.032(3) 0.0049(19) 0.017(2) 0.0038(19)
O4 0.029(3) 0.033(3) 0.014(2) -0.0009(19) 0.0047(19) 0.000(2)
O3 0.032(3) 0.066(4) 0.016(3) 0.004(2) 0.013(2) 0.008(3)
O15 0.032(3) 0.068(4) 0.015(3) 0.000(2) 0.012(2) 0.004(3)
O18 0.045(3) 0.044(3) 0.031(3) -0.021(2) 0.026(3) -0.019(3)
O16 0.030(3) 0.051(3) 0.016(2) 0.001(2) 0.004(2) -0.004(2)
O7 0.070(4) 0.021(3) 0.041(3) 0.000(2) 0.016(3) 0.004(3)
O17 0.039(3) 0.048(3) 0.035(3) -0.025(3) 0.027(3) -0.015(3)
N1 0.027(3) 0.031(3) 0.017(3) 0.000(2) 0.010(2) 0.002(2)
N2 0.027(3) 0.037(3) 0.012(3) 0.002(2) 0.007(2) -0.003(2)
O6 0.058(4) 0.029(3) 0.075(5) 0.013(3) 0.050(4) 0.008(3)
C6 0.026(3) 0.047(4) 0.018(3) 0.010(3) 0.011(3) -0.006(3)
C47 0.027(4) 0.055(5) 0.015(3) 0.006(3) 0.009(3) -0.002(3)
C9 0.017(3) 0.056(4) 0.016(3) 0.006(3) 0.008(2) 0.002(3)
C7 0.023(3) 0.054(4) 0.020(3) 0.003(3) 0.012(3) 0.004(3)
C8 0.027(3) 0.063(5) 0.020(3) 0.001(3) 0.015(3) 0.002(3)
C44 0.031(4) 0.085(6) 0.018(4) 0.001(4) 0.014(3) 0.004(4)
C5 0.030(4) 0.068(5) 0.014(3) 0.003(3) 0.013(3) 0.008(4)
C15 0.073(5) 0.044(4) 0.071(5) 0.011(4) 0.050(4) 0.007(4)
C45 0.028(4) 0.083(6) 0.018(3) -0.002(4) 0.010(3) 0.001(4)
C2 0.032(4) 0.078(6) 0.022(4) 0.008(4) 0.010(3) 0.011(4)
C41 0.038(4) 0.095(6) 0.026(4) 0.002(4) 0.010(3) 0.012(4)
O13 0.067(8) 0.073(8) 0.054(7) -0.001(7) 0.005(6) 0.016(7)
C3 0.031(4) 0.102(7) 0.029(4) 0.009(4) 0.009(3) 0.021(4)
O1 0.050(6) 0.027(5) 0.028(5) 0.001(4) 0.001(5) 0.001(5)
C48 0.024(3) 0.083(5) 0.014(3) 0.003(3) 0.008(3) -0.008(3)
C46 0.030(4) 0.089(5) 0.021(4) 0.004(4) 0.010(3) 0.003(4)
C1 0.044(5) 0.117(8) 0.036(5) 0.010(5) 0.019(4) 0.023(6)
C42 0.033(4) 0.130(8) 0.029(4) 0.002(5) 0.010(4) 0.020(5)
C4 0.034(4) 0.103(7) 0.026(4) 0.006(4) 0.016(3) 0.014(4)
C40 0.047(5) 0.129(8) 0.034(5) 0.000(6) 0.021(4) 0.011(6)
C2A 0.019(5) 0.035(5) 0.008(4) 0.003(4) 0.005(4) -0.004(4)
C43 0.038(4) 0.115(8) 0.028(4) 0.009(5) 0.014(4) 0.014(5)
O5A 0.039(6) 0.073(9) 0.014(5) -0.003(5) -0.006(4) 0.008(6)
C3A 0.025(5) 0.053(7) 0.011(5) 0.004(5) 0.010(4) -0.004(5)
C18A 0.014(4) 0.027(5) 0.016(5) 0.002(4) 0.011(4) 0.006(4)
C19A 0.027(6) 0.033(6) 0.023(6) -0.002(5) 0.016(5) 0.003(5)
C4A 0.020(5) 0.038(6) 0.010(5) 0.005(5) 0.006(4) -0.004(5)
C17A 0.029(5) 0.035(5) 0.018(5) -0.001(4) 0.014(4) 0.005(4)
C1A 0.024(5) 0.056(7) 0.016(5) 0.004(5) 0.011(4) 0.007(5)
O2 0.059(7) 0.088(9) 0.021(6) 0.027(6) 0.017(5) 0.010(7)
C12 0.043(7) 0.050(7) 0.025(6) 0.008(6) 0.012(5) -0.003(6)
O2A 0.067(9) 0.094(11) 0.043(8) 0.003(7) -0.010(7) 0.016(8)
C20A 0.028(5) 0.054(7) 0.019(5) -0.001(5) 0.011(5) 0.002(5)
C10 0.035(6) 0.051(7) 0.030(6) 0.007(6) 0.008(5) 0.008(6)
C11 0.032(6) 0.044(7) 0.022(6) 0.004(5) 0.011(5) 0.005(5)
C49 0.040(6) 0.068(7) 0.030(6) -0.008(6) 0.009(6) 0.000(6)
C13 0.040(6) 0.055(7) 0.030(6) 0.008(6) 0.012(5) 0.011(6)
O14 0.090(12) 0.143(15) 0.081(12) 0.030(11) -0.006(10) 0.000(11)
O4A 0.023(5) 0.053(6) 0.021(5) 0.012(5) 0.000(4) -0.017(5)
C51 0.041(7) 0.073(8) 0.025(6) -0.006(6) 0.009(6) 0.000(7)
C52 0.039(6) 0.085(8) 0.030(6) 0.001(6) 0.008(5) -0.002(6)
C50 0.034(6) 0.059(8) 0.029(6) -0.009(6) 0.012(5) 0.002(6)
O1A 0.051(7) 0.065(8) 0.050(7) 0.010(6) 0.017(6) 0.005(6)
O10 0.048(3) 0.014(2) 0.049(3) 0.001(2) 0.032(3) 0.005(2)
O9 0.050(3) 0.031(3) 0.072(4) 0.020(3) 0.046(3) 0.021(3)
C27 0.056(5) 0.041(5) 0.051(5) 0.004(4) 0.036(4) 0.007(4)
C6A 0.055(7) 0.031(5) 0.051(6) 0.001(5) 0.033(5) 0.006(5)
C5A 0.056(6) 0.036(5) 0.057(6) 0.004(5) 0.039(5) 0.001(5)
C7A 0.057(7) 0.033(6) 0.061(8) 0.007(6) 0.039(6) 0.004(6)
C8A 0.043(6) 0.025(5) 0.059(7) 0.001(5) 0.030(5) -0.006(5)
C9A 0.071(6) 0.042(5) 0.063(6) 0.016(5) 0.047(5) 0.004(5)
C10A 0.076(6) 0.044(6) 0.061(6) 0.011(5) 0.040(5) 0.015(6)
C14 0.058(5) 0.022(4) 0.056(5) 0.002(3) 0.037(4) 0.002(3)
C18 0.065(6) 0.041(5) 0.071(6) 0.007(5) 0.026(5) -0.005(5)
C16 0.065(5) 0.041(4) 0.076(5) 0.008(4) 0.041(4) 0.014(4)
O3A 0.098(10) 0.038(7) 0.047(6) 0.001(5) 0.020(7) 0.018(7)
O8 0.115(13) 0.093(12) 0.172(16) 0.015(11) 0.094(11) 0.025(9)
O7A 0.089(9) 0.031(6) 0.108(10) 0.023(6) 0.080(8) 0.018(6)
O11 0.032(9) 0.036(6) 0.044(7) 0.001(5) 0.022(7) 0.006(7)
O6A 0.022(7) 0.021(5) 0.032(6) 0.004(4) 0.012(6) -0.007(6)
C11A 0.050(7) 0.032(5) 0.058(7) 0.008(5) 0.028(6) -0.003(5)
C24A 0.065(5) 0.048(5) 0.064(5) 0.006(5) 0.025(4) 0.003(4)
C6AA 0.069(6) 0.043(5) 0.049(5) 0.003(5) 0.019(5) 0.007(5)
C17 0.063(6) 0.040(5) 0.061(6) 0.007(5) 0.024(5) 0.010(5)
C20 0.074(6) 0.057(5) 0.072(6) 0.010(5) 0.031(5) 0.003(5)
C22A 0.067(6) 0.039(5) 0.059(6) 0.006(4) 0.022(5) 0.008(5)
C25A 0.066(6) 0.048(5) 0.066(6) 0.008(5) 0.032(5) 0.005(5)
C21 0.077(6) 0.051(5) 0.075(6) 0.008(5) 0.025(5) 0.003(5)
C21A 0.057(6) 0.040(5) 0.059(6) 0.000(5) 0.028(5) 0.015(5)
C19 0.066(6) 0.045(5) 0.072(7) 0.010(5) 0.025(5) 0.002(5)
C26A 0.063(6) 0.052(5) 0.072(6) 0.013(5) 0.023(5) 0.004(5)
C27A 0.074(6) 0.065(6) 0.077(6) 0.008(5) 0.030(5) -0.002(5)
C28A 0.077(7) 0.074(7) 0.078(6) 0.010(5) 0.031(5) -0.002(6)
N4A 0.068(7) 0.066(7) 0.082(7) 0.014(6) 0.018(6) -0.002(6)
C29A 0.057(7) 0.054(7) 0.078(7) 0.008(6) 0.016(6) -0.004(6)
C30A 0.067(7) 0.060(6) 0.077(6) 0.006(5) 0.021(5) -0.003(5)
C31 0.092(7) 0.049(5) 0.073(7) 0.014(5) 0.038(6) 0.010(6)
C30 0.077(8) 0.044(6) 0.065(8) 0.006(6) 0.037(6) 0.017(6)
C28 0.063(6) 0.047(5) 0.065(7) 0.003(5) 0.037(5) 0.006(5)
C34 0.086(7) 0.061(6) 0.076(7) 0.002(6) 0.054(6) 0.002(6)
C33 0.090(6) 0.061(5) 0.078(7) 0.008(6) 0.038(5) 0.004(5)
C29 0.062(7) 0.042(5) 0.058(7) 0.008(5) 0.034(5) 0.007(6)
C16A 0.102(8) 0.089(8) 0.077(7) -0.003(7) 0.041(6) 0.008(7)
C12A 0.089(7) 0.069(7) 0.075(6) 0.004(6) 0.052(5) 0.008(6)
C13A 0.095(7) 0.093(8) 0.093(7) 0.000(7) 0.051(6) -0.007(7)
C14A 0.103(9) 0.104(10) 0.104(9) -0.004(9) 0.059(7) -0.009(9)
N3A 0.113(9) 0.099(10) 0.095(8) 0.004(9) 0.050(8) 0.002(9)
C15A 0.104(9) 0.103(11) 0.090(9) -0.018(9) 0.050(8) 0.012(9)
C22 0.085(6) 0.074(6) 0.088(6) 0.001(6) 0.030(5) 0.006(5)
C23 0.090(6) 0.092(7) 0.098(6) 0.002(6) 0.034(5) 0.000(6)
C24 0.098(7) 0.102(8) 0.100(7) 0.003(7) 0.034(5) -0.004(7)
N4 0.109(7) 0.110(8) 0.104(7) -0.002(7) 0.032(6) -0.001(7)
C25 0.104(7) 0.106(9) 0.098(7) -0.005(7) 0.028(6) 0.003(7)
C26 0.101(7) 0.097(7) 0.091(6) -0.003(6) 0.027(5) 0.003(6)
C32 0.090(8) 0.053(6) 0.067(7) 0.008(6) 0.039(7) 0.005(7)
O12 0.193(17) 0.107(12) 0.064(7) -0.005(8) 0.043(11) 0.027(12)
N3 0.115(12) 0.106(11) 0.113(11) 0.001(10) 0.034(9) -0.011(9)
C37 0.096(12) 0.089(11) 0.108(12) 0.001(10) 0.031(10) -0.012(9)
C36 0.111(9) 0.083(8) 0.101(9) -0.001(7) 0.030(8) -0.013(7)
C35 0.098(7) 0.076(7) 0.093(7) 0.004(6) 0.038(6) -0.006(6)
C39 0.107(8) 0.094(8) 0.098(8) 0.006(7) 0.050(6) 0.001(7)
C38 0.117(10) 0.100(10) 0.104(10) 0.005(8) 0.047(8) -0.009(9)

loop_
_atom_type_symbol
_atom_type_description
_atom_type_scat_dispersion_real
_atom_type_scat_dispersion_imag
_atom_type_scat_source
C C 0.0181 0.0091 'International Tables Vol C Tables 4.2.6.8 and 6.1.1.4'
H H 0.0000 0.0000 'International Tables Vol C Tables 4.2.6.8 and 6.1.1.4'
N N 0.0311 0.0180 'International Tables Vol C Tables 4.2.6.8 and 6.1.1.4'
O O 0.0492 0.0322 'International Tables Vol C Tables 4.2.6.8 and 6.1.1.4'
In In 0.0822 5.0449 'International Tables Vol C Tables 4.2.6.8 and 6.1.1.4'

loop_
_geom_angle_atom_site_label_1
_geom_angle_atom_site_label_2
_geom_angle_atom_site_label_3
_geom_angle
_geom_angle_site_symmetry_1
_geom_angle_site_symmetry_3
_geom_angle_publ_flag
O5 In1 N2 84.5(2) . 1_455 ?
O4 In1 O5 81.10(19) 4_666 . ?
O4 In1 N2 83.9(2) 4_666 1_455 ?
O7 In1 O5 167.6(2) 2_546 . ?
O7 In1 O4 88.5(2) 2_546 4_666 ?
O7 In1 N2 87.7(2) 2_546 1_455 ?
O17 In1 O5 93.8(2) . . ?
O17 In1 O4 90.4(2) . 4_666 ?
O17 In1 O7 93.0(2) . 2_546 ?
O17 In1 N2 174.3(2) . 1_455 ?
O17 In1 O1 85.1(4) . . ?
O17 In1 O1A 89.7(4) . . ?
O1 In1 O5 79.3(4) . . ?
O1 In1 O4 159.5(4) . 4_666 ?
O1 In1 O7 111.6(4) . 2_546 ?
O1 In1 N2 100.0(4) . 1_455 ?
O1A In1 O5 101.5(5) . . ?
O1A In1 O4 177.4(5) . 4_666 ?
O1A In1 O7 88.8(5) . 2_546 ?
O1A In1 N2 96.0(4) . 1_455 ?
O18 In3 O16 91.8(2) . 4_565 ?
O18 In3 N1 175.4(2) . 1_655 ?
O18 In3 O4A 90.4(4) . . ?
O18 In3 O10 91.7(2) . . ?
O18 In3 O11 98.0(6) . 2_656 ?
O16 In3 N1 84.2(2) 4_565 1_655 ?
O16 In3 O10 82.6(2) 4_565 . ?
O13 In3 O18 84.8(6) . . ?
O13 In3 O16 161.7(6) . 4_565 ?
O13 In3 N1 98.4(5) . 1_655 ?
O13 In3 O10 79.6(6) . . ?
O4A In3 O16 174.1(4) . 4_565 ?
O4A In3 N1 93.8(4) . 1_655 ?
O4A In3 O10 102.8(4) . . ?
O4A In3 O11 82.5(7) . 2_656 ?
O10 In3 N1 85.7(2) . 1_655 ?
O11 In3 O16 91.8(7) 2_656 4_565 ?
O11 In3 N1 84.3(7) 2_656 1_655 ?
O11 In3 O10 169.0(7) 2_656 . ?
O6A In3 O18 91.3(6) 2_656 . ?
O6A In3 O16 84.4(6) 2_656 4_565 ?
O6A In3 N1 90.4(6) 2_656 1_655 ?
O6A In3 O13 113.6(8) 2_656 . ?
O6A In3 O10 166.7(6) 2_656 . ?
O15 In2 O3 179.14(19) 4_565 4_666 ?
O15 In2 O9 90.7(2) 4_565 . ?
O18 In2 O3 87.1(2) . 4_666 ?
O18 In2 O15 93.4(2) . 4_565 ?
O18 In2 O17 178.47(18) . . ?
O18 In2 O6 88.5(2) . . ?
O18 In2 O9 90.1(2) . . ?
O17 In2 O3 91.5(2) . 4_666 ?
O17 In2 O15 87.9(2) . 4_565 ?
O17 In2 O6 90.7(2) . . ?
O17 In2 O9 90.6(2) . . ?
O6 In2 O3 90.9(2) . 4_666 ?
O6 In2 O15 88.4(2) . 4_565 ?
O6 In2 O9 178.31(19) . . ?
O9 In2 O3 90.0(2) . 4_666 ?
C14 O5 In1 132.3(5) . . ?
C6 O4 In1 128.4(5) . 4_565 ?
C6 O3 In2 137.9(5) . 4_565 ?
C47 O15 In2 137.8(5) . 4_666 ?
In3 O18 H18 120.2 . . ?
In2 O18 In3 119.7(2) . . ?
In2 O18 H18 120.2 . . ?
C47 O16 In3 129.2(5) . 4_666 ?
C6AA O7 In1 117.5(10) . 2_556 ?
C19 O7 In1 125.9(12) . 2_556 ?
In1 O17 In2 119.5(2) . . ?
In1 O17 H17 120.3 . . ?
In2 O17 H17 120.3 . . ?
C18A N1 In3 120.0(6) . 1_455 ?
C19A N1 In3 122.1(7) . 1_455 ?
C19A N1 C18A 117.9(9) . . ?
C12 N1 In3 121.4(8) . 1_455 ?
C11 N1 In3 119.1(8) . 1_455 ?
C11 N1 C12 119.4(10) . . ?
C2A N2 In1 122.6(6) . 1_655 ?
C2A N2 C4A 118.8(9) . . ?
C4A N2 In1 118.6(7) . 1_655 ?
C51 N2 In1 121.1(9) . 1_655 ?
C51 N2 C50 117.2(12) . . ?
C50 N2 In1 121.5(8) . 1_655 ?
C14 O6 In2 129.0(5) . . ?
O4 C6 C5 117.5(6) . . ?
O3 C6 O4 125.5(7) . . ?
O3 C6 C5 117.0(7) . . ?
O15 C47 O16 124.7(7) . . ?
O15 C47 C44 117.8(7) . . ?
O16 C47 C44 117.4(7) . . ?
C17A C9 C8 119.8(9) . . ?
C20A C9 C8 123.3(9) . . ?
C20A C9 C17A 116.9(10) . . ?
C10 C9 C8 122.6(9) . . ?
C13 C9 C8 121.4(10) . . ?
C13 C9 C10 116.0(11) . . ?
C8 C7 H7 119.8 . . ?
C8 C7 C5 120.3(7) . . ?
C5 C7 H7 119.8 . . ?
C7 C8 C9 118.1(7) . . ?
C2 C8 C9 122.5(7) . . ?
C2 C8 C7 119.4(7) . . ?
C45 C44 C47 119.4(7) . . ?
C43 C44 C47 120.3(8) . . ?
C43 C44 C45 120.3(8) . . ?
C7 C5 C6 120.4(7) . . ?
C4 C5 C6 120.1(7) . . ?
C4 C5 C7 119.5(7) . . ?
C14 C15 C21 121.3(13) . . ?
C16 C15 C14 121.7(9) . . ?
C16 C15 C25A 119.9(13) . . ?
C16 C15 C21 112.3(13) . . ?
C25A C15 C14 114.8(11) . . ?
C44 C45 H45 120.1 . . ?
C44 C45 C46 119.7(8) . . ?
C46 C45 H45 120.1 . . ?
C8 C2 C3 119.5(8) . . ?
C8 C2 C1 121.8(8) . . ?
C3 C2 C1 118.7(8) . . ?
C46 C41 C42 119.8(9) . . ?
C46 C41 C40 123.1(9) . . ?
C42 C41 C40 117.1(8) . . ?
C40 O13 In3 137.4(19) . . ?
C2 C3 H3 119.5 . . ?
C4 C3 C2 121.0(8) . . ?
C4 C3 H3 119.5 . . ?
C1 O1 In1 127.4(12) . . ?
C3A C48 C46 121.9(9) . . ?
C3A C48 C1A 117.9(10) . . ?
C1A C48 C46 120.1(10) . . ?
C49 C48 C46 119.8(11) . . ?
C49 C48 C52 117.7(12) . . ?
C52 C48 C46 122.5(11) . . ?
C45 C46 C48 118.4(7) . . ?
C41 C46 C45 119.1(8) . . ?
C41 C46 C48 122.2(8) . . ?
C2 C1 O2A 104.9(11) . . ?
O1 C1 C2 121.8(11) . . ?
O1 C1 O2 121.8(13) . . ?
O2 C1 C2 112.7(10) . . ?
O1A C1 C2 130.1(14) . . ?
O1A C1 O2A 110.6(15) . . ?
C41 C42 H42 119.7 . . ?
C43 C42 C41 120.6(9) . . ?
C43 C42 H42 119.7 . . ?
C5 C4 H4 119.9 . . ?
C3 C4 C5 120.2(8) . . ?
C3 C4 H4 119.9 . . ?
O13 C40 C41 130.0(15) . . ?
O13 C40 O14 114.8(19) . . ?
O5A C40 C41 109.8(12) . . ?
O14 C40 C41 107.0(12) . . ?
O4A C40 C41 130.8(14) . . ?
O4A C40 O5A 114.9(13) . . ?
N2 C2A H2A 117.5 . . ?
N2 C2A C1A 124.9(12) . . ?
C1A C2A H2A 117.5 . . ?
C44 C43 C42 120.0(9) . . ?
C44 C43 H43 120.0 . . ?
C42 C43 H43 120.0 . . ?
C48 C3A H3A 119.7 . . ?
C4A C3A C48 120.5(13) . . ?
C4A C3A H3A 119.7 . . ?
N1 C18A H18A 119.3 . . ?
N1 C18A C17A 121.3(12) . . ?
C17A C18A H18A 119.3 . . ?
N1 C19A H19A 117.5 . . ?
N1 C19A C20A 125.0(14) . . ?
C20A C19A H19A 117.5 . . ?
N2 C4A C3A 120.6(13) . . ?
N2 C4A H4A 119.7 . . ?
C3A C4A H4A 119.7 . . ?
C9 C17A H17A 120.2 . . ?
C18A C17A C9 119.6(12) . . ?
C18A C17A H17A 120.2 . . ?
C48 C1A H1A 121.5 . . ?
C2A C1A C48 117.0(13) . . ?
C2A C1A H1A 121.5 . . ?
N1 C12 H12 119.3 . . ?
C13 C12 N1 121.5(15) . . ?
C13 C12 H12 119.3 . . ?
C9 C20A H20A 120.4 . . ?
C19A C20A C9 119.2(14) . . ?
C19A C20A H20A 120.4 . . ?
C9 C10 H10 119.7 . . ?
C11 C10 C9 120.6(15) . . ?
C11 C10 H10 119.7 . . ?
N1 C11 C10 121.1(14) . . ?
N1 C11 H11 119.5 . . ?
C10 C11 H11 119.5 . . ?
C48 C49 H49 120.2 . . ?
C50 C49 C48 119.7(16) . . ?
C50 C49 H49 120.2 . . ?
C9 C13 H13 119.3 . . ?
C12 C13 C9 121.4(16) . . ?
C12 C13 H13 119.3 . . ?
C40 O4A In3 131.7(13) . . ?
N2 C51 H51 117.9 . . ?
N2 C51 C52 124.2(18) . . ?
C52 C51 H51 117.9 . . ?
C48 C52 H52 120.8 . . ?
C51 C52 C48 118.4(17) . . ?
C51 C52 H52 120.8 . . ?
N2 C50 C49 122.6(16) . . ?
N2 C50 H50 118.7 . . ?
C49 C50 H50 118.7 . . ?
C1 O1A In1 137.0(16) . . ?
C27 O10 In3 133.0(5) . . ?
C27 O9 In2 128.5(6) . . ?
O10 C27 O9 125.4(8) . . ?
O10 C27 C5A 117.3(13) . . ?
O10 C27 C28 116.6(15) . . ?
O9 C27 C5A 117.2(13) . . ?
O9 C27 C28 116.8(15) . . ?
C5A C6A H6A 120.5 . . ?
C7A C6A H6A 120.5 . . ?
C7A C6A C5A 119(3) . . ?
C6A C5A C27 117(2) . . ?
C10A C5A C27 125(2) . . ?
C10A C5A C6A 118(3) . . ?
C6A C7A H7A 117.2 . . ?
C6A C7A C8A 126(2) . . ?
C8A C7A H7A 117.2 . . ?
C7A C8A C9A 114.8(19) . . ?
C7A C8A C11A 123.4(18) . . ?
C9A C8A C11A 121.5(16) . . ?
C8A C9A H9A 120.0 . . ?
C10A C9A C8A 120.0(17) . . ?
C10A C9A H9A 120.0 . . ?
C5A C10A C9A 120(2) . . ?
C5A C10A C12A 117(2) . . ?
C9A C10A C12A 115.6(18) . . ?
O5 C14 C15 118.1(7) . . ?
O6 C14 O5 123.8(7) . . ?
O6 C14 C15 118.1(8) . . ?
C17 C18 C20 116(2) . . ?
C17 C18 C19 125(2) . . ?
C20 C18 C19 119(2) . . ?
C15 C16 H16A 118.6 . . ?
C15 C16 H16 120.4 . . ?
C15 C16 C17 122.8(14) . . ?
C15 C16 C21A 119.1(13) . . ?
C17 C16 H16A 118.6 . . ?
C21A C16 H16 120.4 . . ?
C32 O11 In3 117(2) . 2_646 ?
C11A O6A In3 133.1(19) . 2_646 ?
O7A C11A C8A 120.5(15) . . ?
O6A C11A C8A 122.0(19) . . ?
O6A C11A O7A 117.5(19) . . ?
C22A C24A C26A 126.4(19) . . ?
C25A C24A C22A 118(2) . . ?
C25A C24A C26A 114.9(19) . . ?
O7 C6AA C22A 116.6(17) . . ?
O3A C6AA O7 124.0(18) . . ?
O3A C6AA C22A 119.4(19) . . ?
C18 C17 C16 124(2) . . ?
C18 C17 H17B 118.1 . . ?
C16 C17 H17B 118.1 . . ?
C18 C20 H20 119.1 . . ?
C21 C20 C18 122(2) . . ?
C21 C20 H20 119.1 . . ?
C24A C22A C6AA 122(2) . . ?
C21A C22A C24A 121.2(19) . . ?
C21A C22A C6AA 116.5(19) . . ?
C15 C25A H25A 120.3 . . ?
C24A C25A C15 119.4(19) . . ?
C24A C25A H25A 120.3 . . ?
C15 C21 C22 121.1(18) . . ?
C20 C21 C15 120(2) . . ?
C20 C21 C22 117(2) . . ?
C16 C21A H21A 120.0 . . ?
C22A C21A C16 120.0(19) . . ?
C22A C21A H21A 120.0 . . ?
O7 C19 C18 121(2) . . ?
O7 C19 O8 122(2) . . ?
O8 C19 C18 116(2) . . ?
C27A C26A C24A 120.4(13) . . ?
C27A C26A C30A 120.0 . . ?
C30A C26A C24A 119.6(13) . . ?
C26A C27A H27A 120.0 . . ?
C28A C27A C26A 120.0 . . ?
C28A C27A H27A 120.0 . . ?
C27A C28A H28A 120.0 . . ?
N4A C28A C27A 120.0 . . ?
N4A C28A H28A 120.0 . . ?
C28A N4A C29A 120.0 . . ?
N4A C29A H29A 120.0 . . ?
C30A C29A N4A 120.0 . . ?
C30A C29A H29A 120.0 . . ?
C26A C30A H30A 120.0 . . ?
C29A C30A C26A 120.0 . . ?
C29A C30A H30A 120.0 . . ?
C30 C31 C33 122(2) . . ?
C30 C31 C32 120(2) . . ?
C32 C31 C33 117(2) . . ?
C31 C30 H30 121.6 . . ?
C31 C30 C29 117(3) . . ?
C29 C30 H30 121.6 . . ?
C34 C28 C27 115(3) . . ?
C29 C28 C27 123(3) . . ?
C29 C28 C34 122(3) . . ?
C28 C34 H34 121.4 . . ?
C28 C34 C33 117(2) . . ?
C33 C34 H34 121.4 . . ?
C31 C33 C35 134(2) . . ?
C34 C33 C31 111(2) . . ?
C34 C33 C35 114(2) . . ?
C30 C29 H29 118.7 . . ?
C28 C29 C30 123(3) . . ?
C28 C29 H29 118.7 . . ?
C12A C16A H16B 120.0 . . ?
C12A C16A C15A 120.0 . . ?
C15A C16A H16B 120.0 . . ?
C16A C12A C10A 106.4(15) . . ?
C13A C12A C10A 131.9(15) . . ?
C13A C12A C16A 120.0 . . ?
C12A C13A H13A 120.0 . . ?
C12A C13A C14A 120.0 . . ?
C14A C13A H13A 120.0 . . ?
C13A C14A H14A 120.0 . . ?
N3A C14A C13A 120.0 . . ?
N3A C14A H14A 120.0 . . ?
C14A N3A C15A 120.0 . . ?
C16A C15A H15A 120.0 . . ?
N3A C15A C16A 120.0 . . ?
N3A C15A H15A 120.0 . . ?
C23 C22 C21 122.4(16) . . ?
C23 C22 C26 120.0 . . ?
C26 C22 C21 116.0(16) . . ?
C22 C23 H23 120.0 . . ?
C22 C23 C24 120.0 . . ?
C24 C23 H23 120.0 . . ?
C23 C24 H24 120.0 . . ?
N4 C24 C23 120.0 . . ?
N4 C24 H24 120.0 . . ?
C24 N4 C25 120.0 . . ?
N4 C25 H25 120.0 . . ?
C26 C25 N4 120.0 . . ?
C26 C25 H25 120.0 . . ?
C22 C26 H26 120.0 . . ?
C25 C26 C22 120.0 . . ?
C25 C26 H26 120.0 . . ?
O11 C32 C31 114(2) . . ?
O12 C32 O11 127(3) . . ?
O12 C32 C31 115(2) . . ?
C37 N3 C38 120.0 . . ?
N3 C37 H37 120.0 . . ?
C36 C37 N3 120.0 . . ?
C36 C37 H37 120.0 . . ?
C37 C36 H36 120.0 . . ?
C37 C36 C35 120.0 . . ?
C35 C36 H36 120.0 . . ?
C36 C35 C33 120.0(17) . . ?
C39 C35 C33 119.8(17) . . ?
C39 C35 C36 120.0 . . ?
C35 C39 H39 120.0 . . ?
C38 C39 C35 120.0 . . ?
C38 C39 H39 120.0 . . ?
N3 C38 H38 120.0 . . ?
C39 C38 N3 120.0 . . ?
C39 C38 H38 120.0 . . ?

loop_
_geom_bond_atom_site_label_1
_geom_bond_atom_site_label_2
_geom_bond_distance
_geom_bond_site_symmetry_2
_geom_bond_publ_flag
In1 O5 2.193(5) . ?
In1 O4 2.168(5) 4_666 ?
In1 O7 2.133(6) 2_546 ?
In1 O17 2.079(5) . ?
In1 N2 2.240(6) 1_455 ?
In1 O1 2.115(12) . ?
In1 O1A 2.121(16) . ?
In3 O18 2.091(5) . ?
In3 O16 2.175(5) 4_565 ?
In3 N1 2.225(6) 1_655 ?
In3 O13 2.089(16) . ?
In3 O4A 2.118(11) . ?
In3 O10 2.200(5) . ?
In3 O11 2.15(3) 2_656 ?
In3 O6A 2.08(2) 2_656 ?
In2 O3 2.171(5) 4_666 ?
In2 O15 2.164(5) 4_565 ?
In2 O18 2.064(5) . ?
In2 O17 2.082(5) . ?
In2 O6 2.155(6) . ?
In2 O9 2.165(5) . ?
O5 C14 1.265(10) . ?
O4 In1 2.168(5) 4_565 ?
O4 C6 1.279(9) . ?
O3 In2 2.171(5) 4_565 ?
O3 C6 1.240(9) . ?
O15 In2 2.164(5) 4_666 ?
O15 C47 1.262(9) . ?
O18 H18 0.9300 . ?
O16 In3 2.175(5) 4_666 ?
O16 C47 1.274(10) . ?
O7 In1 2.133(6) 2_556 ?
O7 C6AA 1.32(2) . ?
O7 C19 1.25(2) . ?
O17 H17 0.9300 . ?
N1 In3 2.225(6) 1_455 ?
N1 C18A 1.353(14) . ?
N1 C19A 1.320(16) . ?
N1 C12 1.365(19) . ?
N1 C11 1.350(17) . ?
N2 In1 2.240(6) 1_655 ?
N2 C2A 1.330(15) . ?
N2 C4A 1.356(14) . ?
N2 C51 1.33(2) . ?
N2 C50 1.346(18) . ?
O6 C14 1.263(10) . ?
C6 C5 1.486(10) . ?
C47 C44 1.485(10) . ?
C9 C8 1.477(9) . ?
C9 C17A 1.409(17) . ?
C9 C20A 1.396(18) . ?
C9 C10 1.414(19) . ?
C9 C13 1.408(19) . ?
C7 H7 0.9300 . ?
C7 C8 1.391(10) . ?
C7 C5 1.401(10) . ?
C8 C2 1.388(11) . ?
C44 C45 1.392(11) . ?
C44 C43 1.349(13) . ?
C5 C4 1.388(12) . ?
C15 C14 1.466(13) . ?
C15 C16 1.368(14) . ?
C15 C25A 1.44(2) . ?
C15 C21 1.47(3) . ?
C45 H45 0.9300 . ?
C45 C46 1.397(11) . ?
C2 C3 1.404(12) . ?
C2 C1 1.520(13) . ?
C41 C46 1.363(13) . ?
C41 C42 1.389(13) . ?
C41 C40 1.515(14) . ?
O13 C40 1.03(2) . ?
C3 H3 0.9300 . ?
C3 C4 1.360(13) . ?
O1 C1 1.147(17) . ?
C48 C46 1.495(11) . ?
C48 C3A 1.392(19) . ?
C48 C1A 1.431(17) . ?
C48 C49 1.39(2) . ?
C48 C52 1.40(2) . ?
C1 O2 1.391(18) . ?
C1 O2A 1.57(2) . ?
C1 O1A 1.025(18) . ?
C42 H42 0.9300 . ?
C42 C43 1.373(13) . ?
C4 H4 0.9300 . ?
C40 O5A 1.446(19) . ?
C40 O14 1.47(3) . ?
C40 O4A 1.062(18) . ?
C2A H2A 0.9300 . ?
C2A C1A 1.356(19) . ?
C43 H43 0.9300 . ?
C3A H3A 0.9300 . ?
C3A C4A 1.377(18) . ?
C18A H18A 0.9300 . ?
C18A C17A 1.382(18) . ?
C19A H19A 0.9300 . ?
C19A C20A 1.34(2) . ?
C4A H4A 0.9300 . ?
C17A H17A 0.9300 . ?
C1A H1A 0.9300 . ?
C12 H12 0.9300 . ?
C12 C13 1.34(2) . ?
C20A H20A 0.9300 . ?
C10 H10 0.9300 . ?
C10 C11 1.36(2) . ?
C11 H11 0.9300 . ?
C49 H49 0.9300 . ?
C49 C50 1.36(2) . ?
C13 H13 0.9300 . ?
C51 H51 0.9300 . ?
C51 C52 1.36(3) . ?
C52 H52 0.9300 . ?
C50 H50 0.9300 . ?
O10 C27 1.234(10) . ?
O9 C27 1.251(10) . ?
C27 C5A 1.55(3) . ?
C27 C28 1.52(4) . ?
C6A H6A 0.9300 . ?
C6A C5A 1.38(4) . ?
C6A C7A 1.31(4) . ?
C5A C10A 1.36(4) . ?
C7A H7A 0.9300 . ?
C7A C8A 1.37(3) . ?
C8A C9A 1.39(3) . ?
C8A C11A 1.47(3) . ?
C9A H9A 0.9300 . ?
C9A C10A 1.38(3) . ?
C10A C12A 1.61(2) . ?
C18 C17 1.29(3) . ?
C18 C20 1.41(3) . ?
C18 C19 1.45(3) . ?
C16 H16A 0.9300 . ?
C16 H16 0.9300 . ?
C16 C17 1.40(2) . ?
C16 C21A 1.42(2) . ?
O3A C6AA 1.21(2) . ?
O8 C19 1.30(3) . ?
O7A C11A 1.27(2) . ?
O11 In3 2.15(3) 2_646 ?
O11 C32 1.28(3) . ?
O6A In3 2.08(2) 2_646 ?
O6A C11A 1.24(3) . ?
C24A C22A 1.41(3) . ?
C24A C25A 1.40(3) . ?
C24A C26A 1.52(2) . ?
C6AA C22A 1.53(3) . ?
C17 H17B 0.9300 . ?
C20 H20 0.9300 . ?
C20 C21 1.38(3) . ?
C22A C21A 1.39(3) . ?
C25A H25A 0.9300 . ?
C21 C22 1.61(3) . ?
C21A H21A 0.9300 . ?
C26A C27A 1.3900 . ?
C26A C30A 1.3900 . ?
C27A H27A 0.9300 . ?
C27A C28A 1.3900 . ?
C28A H28A 0.9300 . ?
C28A N4A 1.3900 . ?
N4A C29A 1.3900 . ?
C29A H29A 0.9300 . ?
C29A C30A 1.3900 . ?
C30A H30A 0.9300 . ?
C31 C30 1.35(4) . ?
C31 C33 1.51(4) . ?
C31 C32 1.50(3) . ?
C30 H30 0.9300 . ?
C30 C29 1.43(4) . ?
C28 C34 1.41(4) . ?
C28 C29 1.31(5) . ?
C34 H34 0.9300 . ?
C34 C33 1.44(4) . ?
C33 C35 1.53(3) . ?
C29 H29 0.9300 . ?
C16A H16B 0.9300 . ?
C16A C12A 1.3900 . ?
C16A C15A 1.3900 . ?
C12A C13A 1.3900 . ?
C13A H13A 0.9300 . ?
C13A C14A 1.3900 . ?
C14A H14A 0.9300 . ?
C14A N3A 1.3900 . ?
N3A C15A 1.3900 . ?
C15A H15A 0.9300 . ?
C22 C23 1.3900 . ?
C22 C26 1.3900 . ?
C23 H23 0.9300 . ?
C23 C24 1.3900 . ?
C24 H24 0.9300 . ?
C24 N4 1.3900 . ?
N4 C25 1.3900 . ?
C25 H25 0.9300 . ?
C25 C26 1.3900 . ?
C26 H26 0.9300 . ?
C32 O12 1.27(3) . ?
N3 C37 1.3900 . ?
N3 C38 1.3900 . ?
C37 H37 0.9300 . ?
C37 C36 1.3900 . ?
C36 H36 0.9300 . ?
C36 C35 1.3900 . ?
C35 C39 1.3900 . ?
C39 H39 0.9300 . ?
C39 C38 1.3900 . ?
C38 H38 0.9300 . ?

loop_
_smtbx_masks_void_nr
_smtbx_masks_void_average_x
_smtbx_masks_void_average_y
_smtbx_masks_void_average_z
_smtbx_masks_void_volume
_smtbx_masks_void_count_electrons
_smtbx_masks_void_content
1 -0.725 0.000 0.500 782.6 223.1 ?
2 0.500 0.000 1.000 278.5 80.9 ?
3 -0.413 0.500 0.000 782.6 223.1 ?
4 0.000 0.500 0.500 278.5 80.9 ?
